data_7115948
loop_
_publ_author_name
'Jane V. Knichal'
'William J. Gee'
'Andrew D. Burrows'
'Paul R. Raithby'
'Simon J. Teat'
'Chick C. Wilson'

_publ_section_title
;
 A facile single crystal to single crystal transition with significant
 structural contraction on desolvation
;
_journal_name_full Chem.Commun.
_journal_page_first 14436
_journal_paper_doi 10.1039/C4cc06587E
_journal_volume 50
_journal_year 2014
_chemical_formula_moiety '2(C22 H14 O9 Pb2), H2 O'
_chemical_formula_sum 'C44 H30 O19 Pb4'
_chemical_formula_weight 1691.44
_chemical_name_systematic
; 
 ? 
;
_space_group_IT_number 5
_symmetry_cell_setting monoclinic
_symmetry_space_group_name_Hall 'I 2y'
_symmetry_space_group_name_H-M 'I 1 2 1'
_atom_sites_solution_hydrogens geom
_atom_sites_solution_primary direct
_atom_sites_solution_secondary difmap
_audit_creation_method SHELXL-97
_cell_angle_alpha 90.00
_cell_angle_beta 95.59(3)
_cell_angle_gamma 90.00
_cell_formula_units_Z 2
_cell_length_a 9.988(2)
_cell_length_b 17.698(4)
_cell_length_c 12.489(3)
_cell_measurement_reflns_used 6268
_cell_measurement_temperature 149.9(2)
_cell_measurement_theta_max 28.3930
_cell_measurement_theta_min 3.2550
_cell_volume 2197.2(9)
_computing_cell_refinement
;
CrysAlisPro, Oxford Diffraction Ltd.,
Version 1.171.35.21 (release 20-01-2012 CrysAlis171 .NET)
(compiled Jan 23 2012,18:06:46)
;
_computing_data_collection
;
CrysAlisPro, Oxford Diffraction Ltd.,
Version 1.171.35.21 (release 20-01-2012 CrysAlis171 .NET)
(compiled Jan 23 2012,18:06:46)
;
_computing_data_reduction
;
CrysAlisPro, Oxford Diffraction Ltd.,
Version 1.171.35.21 (release 20-01-2012 CrysAlis171 .NET)
(compiled Jan 23 2012,18:06:46)
;
_computing_molecular_graphics 'POV-Ray, version 3.6, 2004'
_computing_publication_material 'ENCIFER 4.1 (CCDC)'
_computing_structure_refinement 'SHELXL-97 (Sheldrick, 1997)'
_computing_structure_solution 'SHELXS-97 (Sheldrick, 1990)'
_diffrn_ambient_temperature 149.9(2)
_diffrn_detector_area_resol_mean 10.3795
_diffrn_measured_fraction_theta_full 0.998
_diffrn_measured_fraction_theta_max 0.935
_diffrn_measurement_device_type 'Xcalibur, Atlas, Gemini ultra'
_diffrn_measurement_method '\w scans'
_diffrn_radiation_monochromator graphite
_diffrn_radiation_source 'Enhance (Mo) X-ray Source'
_diffrn_radiation_type MoK\a
_diffrn_radiation_wavelength 0.71073
_diffrn_reflns_av_R_equivalents 0.0909
_diffrn_reflns_av_sigmaI/netI 0.0879
_diffrn_reflns_limit_h_max 13
_diffrn_reflns_limit_h_min -13
_diffrn_reflns_limit_k_max 24
_diffrn_reflns_limit_k_min -24
_diffrn_reflns_limit_l_max 17
_diffrn_reflns_limit_l_min -16
_diffrn_reflns_number 24817
_diffrn_reflns_theta_full 25.00
_diffrn_reflns_theta_max 29.59
_diffrn_reflns_theta_min 2.75
_exptl_absorpt_coefficient_mu 15.361
_exptl_absorpt_correction_T_max 1.00000
_exptl_absorpt_correction_T_min 0.36548
_exptl_absorpt_correction_type multi-scan
_exptl_absorpt_process_details
;
CrysAlisPro, Agilent Technologies,
Version 1.171.36.28 (release 01-02-2013 CrysAlis171 .NET)
(compiled Feb  1 2013,16:14:44)
Empirical absorption correction using spherical harmonics,
 implemented in SCALE3 ABSPACK scaling algorithm.
;
_exptl_crystal_colour colourless
_exptl_crystal_density_diffrn 2.557
_exptl_crystal_density_method 'not measured'
_exptl_crystal_description needle
_exptl_crystal_F_000 1548
_exptl_crystal_size_max 0.4
_exptl_crystal_size_mid 0.1
_exptl_crystal_size_min 0.1
_refine_diff_density_max 2.303
_refine_diff_density_min -1.807
_refine_diff_density_rms 0.288
_refine_ls_abs_structure_details 'Flack H D (1983), Acta Cryst. A39, 876-881'
_refine_ls_abs_structure_Flack 0.379(15)
_refine_ls_extinction_method none
_refine_ls_goodness_of_fit_ref 1.031
_refine_ls_hydrogen_treatment mixed
_refine_ls_matrix_type full
_refine_ls_number_parameters 207
_refine_ls_number_reflns 5531
_refine_ls_number_restraints 5
_refine_ls_restrained_S_all 1.031
_refine_ls_R_factor_all 0.0594
_refine_ls_R_factor_gt 0.0479
_refine_ls_shift/su_max 0.001
_refine_ls_shift/su_mean 0.000
_refine_ls_structure_factor_coef Fsqd
_refine_ls_weighting_details 'calc w=1/[\s^2^(Fo^2^)+(0.0263P)^2^+0.0000P] where P=(Fo^2^+2Fc^2^)/3'
_refine_ls_weighting_scheme calc
_refine_ls_wR_factor_gt 0.0846
_refine_ls_wR_factor_ref 0.0908
_reflns_number_gt 4802
_reflns_number_total 5531
_reflns_threshold_expression >2sigma(I)
_cod_data_source_file c4cc06587e2.cif
_cod_data_source_block c:\monoi2
_cod_original_cell_volume 2197.1(8)
_cod_original_sg_symbol_H-M 'I 2'
_cod_database_code 7115948

loop_
_symmetry_equiv_pos_as_xyz
'x, y, z'
'-x, y, -z'
'x+1/2, y+1/2, z+1/2'
'-x+1/2, y+1/2, -z+1/2'

loop_
_atom_site_label
_atom_site_type_symbol
_atom_site_fract_x
_atom_site_fract_y
_atom_site_fract_z
_atom_site_U_iso_or_equiv
_atom_site_adp_type
_atom_site_occupancy
_atom_site_symmetry_multiplicity
_atom_site_calc_flag
_atom_site_refinement_flags
Pb2 Pb 0.09669(4) 1.02306(2) 0.84854(3) 0.01744(14) Uani 1 1 d .
Pb1 Pb 0.89094(4) 0.86186(2) 0.64158(3) 0.01714(14) Uani 1 1 d .
C18 C 0.5990(12) 0.7009(10) 0.8627(10) 0.0180(9) Uani 1 1 d .
C8 C 0.4108(12) 1.1912(10) 0.6311(9) 0.0198(11) Uani 1 1 d .
O1 O 0.7644(9) 0.9780(6) 0.6549(6) 0.0134(19) Uani 1 1 d .
O4 O 0.0571(10) 0.9753(6) 0.6492(8) 0.020(2) Uani 1 1 d .
O8 O 0.3547(7) 1.0216(8) 0.8706(5) 0.0217(18) Uani 1 1 d .
O2 O 0.6450(8) 0.8719(6) 0.6258(6) 0.0166(19) Uani 1 1 d .
O7 O 0.2386(9) 0.9195(6) 0.8448(7) 0.021(2) Uani 1 1 d .
O5 O 0.9477(9) 0.9184(6) 0.8558(7) 0.017(2) Uani 1 1 d .
C14 C 0.7172(12) 0.9013(7) 0.8902(9) 0.0180(9) Uani 1 1 d .
C2 C 0.5249(13) 0.9889(8) 0.6292(10) 0.014(2) Uani 1 1 d .
C15 C 0.7187(14) 0.8244(8) 0.8833(9) 0.0180(9) Uani 1 1 d .
H15 H 0.8018 0.7980 0.8878 0.022 Uiso 1 1 calc R
C12 C 0.4775(15) 0.9054(9) 0.8685(10) 0.0180(9) Uani 1 1 d .
C5 C 0.2853(13) 1.0702(8) 0.6166(10) 0.0198(11) Uani 1 1 d .
H5 H 0.2035 1.0979 0.6142 0.024 Uiso 1 1 calc R
C17 C 0.4713(14) 0.8270(8) 0.8621(10) 0.0180(9) Uani 1 1 d .
H17 H 0.3868 0.8019 0.8532 0.022 Uiso 1 1 calc R
C13 C 0.5985(13) 0.9418(9) 0.8854(10) 0.0180(9) Uani 1 1 d .
H13 H 0.6010 0.9951 0.8938 0.022 Uiso 1 1 calc R
O6 O 0.8546(8) 1.0067(5) 0.9540(6) 0.019(2) Uani 1 1 d .
C3 C 0.5275(15) 1.0669(9) 0.6376(11) 0.0198(11) Uani 1 1 d .
H3 H 0.6112 1.0925 0.6504 0.024 Uiso 1 1 calc R
O3 O 0.1398(8) 0.8892(5) 0.5486(6) 0.014(2) Uani 1 1 d .
C7 C 0.4008(13) 0.9510(9) 0.6141(11) 0.0198(11) Uani 1 1 d .
H7 H 0.3983 0.8976 0.6072 0.024 Uiso 1 1 calc R
C16 C 0.5951(13) 0.7840(9) 0.8693(10) 0.0180(9) Uani 1 1 d .
C4 C 0.4091(13) 1.1079(9) 0.6274(11) 0.0198(11) Uani 1 1 d .
C20 C 0.8481(11) 0.9434(8) 0.9025(8) 0.0180(9) Uani 1 1 d .
C1 C 0.6521(13) 0.9428(8) 0.6363(8) 0.018(3) Uani 1 1 d .
C11 C 0.3515(12) 0.9511(8) 0.8629(8) 0.0180(9) Uani 1 1 d .
C9 C 0.3991(5) 1.2591(3) 0.6379(4) 0.0198(11) Uani 1 1 d .
H9 H 0.3900 1.3124 0.6432 0.024 Uiso 1 1 calc R
C19 C 0.5988(5) 0.6409(3) 0.8718(4) 0.0180(9) Uani 1 1 d R
H19 H 0.5986 0.5876 0.8800 0.022 Uiso 1 1 calc R
C10 C 0.1515(5) 0.9511(3) 0.5999(4) 0.021(3) Uani 1 1 d R
O10 O 1.0000(5) 0.6248(3) 0.5000(4) 0.035(3) Uani 1 2 d SRD
O9 O 0.8192(5) 0.7283(3) 0.5607(4) 0.052(3) Uani 1 1 d RD
C6 C 0.2835(5) 0.9915(3) 0.6093(4) 0.0198(11) Uani 1 1 d R
C21 C 0.6843(5) 0.7152(3) 0.5000(4) 0.078(6) Uani 1 1 d R
H21A H 0.6201 0.7542 0.5199 0.094 Uiso 1 1 calc R
H21B H 0.6495 0.6651 0.5189 0.094 Uiso 1 1 calc R
C22 C 0.6970(19) 0.7188(10) 0.3775(11) 0.071(6) Uani 1 1 d .
H22A H 0.7349 0.7678 0.3595 0.106 Uiso 1 1 calc R
H22B H 0.6078 0.7128 0.3381 0.106 Uiso 1 1 calc R
H22C H 0.7562 0.6782 0.3573 0.106 Uiso 1 1 calc R
H8 H 0.891(12) 0.693(8) 0.558(5) 0.10(6) Uiso 1 1 d D
H10 H 0.939(9) 0.592(5) 0.458(8) 0.04(4) Uiso 1 1 d D

loop_
_atom_site_aniso_label
_atom_site_aniso_U_11
_atom_site_aniso_U_22
_atom_site_aniso_U_33
_atom_site_aniso_U_23
_atom_site_aniso_U_13
_atom_site_aniso_U_12
Pb2 0.0159(2) 0.0188(3) 0.0179(2) 0.0010(2) 0.00276(18) 0.0011(2)
Pb1 0.0166(2) 0.0194(3) 0.0156(2) 0.0014(2) 0.00269(17) 0.0014(2)
C18 0.0168(18) 0.022(2) 0.0148(16) 0.0044(19) 0.0007(14) -0.002(2)
C8 0.014(2) 0.023(3) 0.023(2) -0.005(2) 0.0020(17) -0.003(2)
O1 0.011(4) 0.017(5) 0.012(4) 0.003(3) 0.002(3) -0.002(4)
O4 0.010(5) 0.019(6) 0.032(5) 0.001(4) 0.001(4) 0.000(4)
O8 0.019(4) 0.025(5) 0.022(4) -0.005(5) 0.006(3) 0.001(5)
O2 0.015(4) 0.014(5) 0.022(4) 0.004(4) 0.003(3) -0.001(4)
O7 0.012(4) 0.031(6) 0.019(4) 0.002(4) -0.008(4) -0.003(4)
O5 0.009(4) 0.025(6) 0.019(4) -0.001(4) 0.007(4) 0.005(4)
C14 0.0168(18) 0.022(2) 0.0148(16) 0.0044(19) 0.0007(14) -0.002(2)
C2 0.012(6) 0.019(7) 0.013(5) -0.002(5) 0.007(4) -0.006(5)
C15 0.0168(18) 0.022(2) 0.0148(16) 0.0044(19) 0.0007(14) -0.002(2)
C12 0.0168(18) 0.022(2) 0.0148(16) 0.0044(19) 0.0007(14) -0.002(2)
C5 0.014(2) 0.023(3) 0.023(2) -0.005(2) 0.0020(17) -0.003(2)
C17 0.0168(18) 0.022(2) 0.0148(16) 0.0044(19) 0.0007(14) -0.002(2)
C13 0.0168(18) 0.022(2) 0.0148(16) 0.0044(19) 0.0007(14) -0.002(2)
O6 0.012(4) 0.018(6) 0.023(4) -0.006(4) -0.008(3) -0.001(4)
C3 0.014(2) 0.023(3) 0.023(2) -0.005(2) 0.0020(17) -0.003(2)
O3 0.012(4) 0.020(5) 0.012(4) -0.001(3) 0.008(3) -0.003(3)
C7 0.014(2) 0.023(3) 0.023(2) -0.005(2) 0.0020(17) -0.003(2)
C16 0.0168(18) 0.022(2) 0.0148(16) 0.0044(19) 0.0007(14) -0.002(2)
C4 0.014(2) 0.023(3) 0.023(2) -0.005(2) 0.0020(17) -0.003(2)
C20 0.0168(18) 0.022(2) 0.0148(16) 0.0044(19) 0.0007(14) -0.002(2)
C1 0.028(7) 0.022(7) 0.003(5) -0.001(4) 0.001(4) 0.004(6)
C11 0.0168(18) 0.022(2) 0.0148(16) 0.0044(19) 0.0007(14) -0.002(2)
C9 0.014(2) 0.023(3) 0.023(2) -0.005(2) 0.0020(17) -0.003(2)
C19 0.0168(18) 0.022(2) 0.0148(16) 0.0044(19) 0.0007(14) -0.002(2)
C10 0.017(6) 0.025(7) 0.018(6) -0.004(5) -0.007(5) 0.004(5)
O10 0.019(7) 0.022(7) 0.059(8) 0.000 -0.024(6) 0.000
O9 0.041(7) 0.041(7) 0.069(7) -0.014(5) -0.016(5) 0.003(5)
C6 0.014(2) 0.023(3) 0.023(2) -0.005(2) 0.0020(17) -0.003(2)
C21 0.046(12) 0.069(14) 0.121(17) -0.034(12) 0.014(11) 0.005(10)
C22 0.102(16) 0.052(12) 0.048(10) 0.000(8) -0.047(10) -0.016(11)

loop_
_atom_type_symbol
_atom_type_description
_atom_type_scat_dispersion_real
_atom_type_scat_dispersion_imag
_atom_type_scat_source
C C 0.0033 0.0016 'International Tables Vol C Tables 4.2.6.8 and 6.1.1.4'
H H 0.0000 0.0000 'International Tables Vol C Tables 4.2.6.8 and 6.1.1.4'
O O 0.0106 0.0060 'International Tables Vol C Tables 4.2.6.8 and 6.1.1.4'
Pb Pb -3.3944 10.1111 'International Tables Vol C Tables 4.2.6.8 and 6.1.1.4'

loop_
_geom_angle_atom_site_label_1
_geom_angle_atom_site_label_2
_geom_angle_atom_site_label_3
_geom_angle
_geom_angle_site_symmetry_1
_geom_angle_site_symmetry_3
O7 Pb2 O5 76.8(4) . 1_455
O7 Pb2 O6 82.4(3) . 2_657
O5 Pb2 O6 86.2(3) 1_455 2_657
O7 Pb2 O8 52.0(4) . .
O5 Pb2 O8 127.7(4) 1_455 .
O6 Pb2 O8 78.1(2) 2_657 .
O7 Pb2 O4 76.3(3) . .
O5 Pb2 O4 75.5(3) 1_455 .
O6 Pb2 O4 154.4(3) 2_657 .
O8 Pb2 O4 99.0(3) . .
O3 Pb1 O1 83.1(3) 2_656 .
O3 Pb1 O2 82.9(3) 2_656 .
O1 Pb1 O2 54.5(3) . .
O3 Pb1 O4 84.3(3) 2_656 1_655
O1 Pb1 O4 71.2(4) . 1_655
O2 Pb1 O4 125.3(3) . 1_655
O3 Pb1 O9 78.4(2) 2_656 .
O1 Pb1 O9 131.3(2) . .
O2 Pb1 O9 78.6(3) . .
O4 Pb1 O9 148.5(3) 1_655 .
O3 Pb1 O5 147.6(3) 2_656 .
O1 Pb1 O5 72.3(3) . .
O2 Pb1 O5 98.9(3) . .
O4 Pb1 O5 68.2(3) 1_655 .
O9 Pb1 O5 133.8(3) . .
C19 C18 C16 170.4(13) . .
C9 C8 C4 173.2(13) . .
C1 O1 Pb1 91.6(8) . .
C10 O4 Pb1 103.1(7) . 1_455
C10 O4 Pb2 121.8(6) . .
Pb1 O4 Pb2 108.6(4) 1_455 .
C11 O8 Pb2 89.1(7) . .
C1 O2 Pb1 91.0(7) . .
C11 O7 Pb2 100.6(9) . .
C20 O5 Pb2 105.3(9) . 1_655
C20 O5 Pb1 117.0(7) . .
Pb2 O5 Pb1 107.7(3) 1_655 .
C15 C14 C13 122.0(13) . .
C15 C14 C20 119.1(13) . .
C13 C14 C20 118.9(11) . .
C3 C2 C7 119.7(15) . .
C3 C2 C1 121.8(14) . .
C7 C2 C1 118.5(12) . .
C14 C15 C16 119.6(14) . .
C14 C15 H15 120.2 . .
C16 C15 H15 120.2 . .
C13 C12 C17 120.8(16) . .
C13 C12 C11 118.7(14) . .
C17 C12 C11 120.4(15) . .
C6 C5 C4 119.1(12) . .
C6 C5 H5 120.4 . .
C4 C5 H5 120.4 . .
C12 C17 C16 119.2(15) . .
C12 C17 H17 120.4 . .
C16 C17 H17 120.4 . .
C12 C13 C14 120.3(14) . .
C12 C13 H13 119.9 . .
C14 C13 H13 119.9 . .
C20 O6 Pb2 126.3(7) . 2_657
C4 C3 C2 120.4(15) . .
C4 C3 H3 119.8 . .
C2 C3 H3 119.8 . .
C10 O3 Pb1 131.8(6) . 2_656
C6 C7 C2 119.7(12) . .
C6 C7 H7 120.1 . .
C2 C7 H7 120.1 . .
C15 C16 C17 118.0(14) . .
C15 C16 C18 118.8(12) . .
C17 C16 C18 123.3(12) . .
C3 C4 C5 120.0(14) . .
C3 C4 C8 120.9(12) . .
C5 C4 C8 119.1(12) . .
O5 C20 O6 121.6(11) . .
O5 C20 C14 119.4(11) . .
O6 C20 C14 118.9(10) . .
O2 C1 O1 122.7(12) . .
O2 C1 C2 119.6(11) . .
O1 C1 C2 117.7(12) . .
O8 C11 O7 118.2(12) . .
O8 C11 C12 121.5(11) . .
O7 C11 C12 120.2(13) . .
C8 C9 H9 180.0 . .
C18 C19 H19 180.0 . .
O4 C10 O3 120.5(8) . .
O4 C10 C6 119.9(5) . .
O3 C10 C6 119.4(5) . .
C21 O9 Pb1 121.94(11) . .
C21 O9 H8 121(8) . .
Pb1 O9 H8 115(9) . .
C7 C6 C5 120.9(9) . .
C7 C6 C10 119.8(6) . .
C5 C6 C10 119.2(6) . .
O9 C21 C22 109.7(7) . .
O9 C21 H21A 109.7 . .
C22 C21 H21A 109.7 . .
O9 C21 H21B 109.7 . .
C22 C21 H21B 109.7 . .
H21A C21 H21B 108.2 . .
C21 C22 H22A 109.5 . .
C21 C22 H22B 109.5 . .
H22A C22 H22B 109.5 . .
C21 C22 H22C 109.5 . .
H22A C22 H22C 109.5 . .
H22B C22 H22C 109.5 . .

loop_
_geom_bond_atom_site_label_1
_geom_bond_atom_site_label_2
_geom_bond_distance
_geom_bond_site_symmetry_2
Pb2 O7 2.321(11) .
Pb2 O5 2.384(10) 1_455
Pb2 O6 2.483(7) 2_657
Pb2 O8 2.565(7) .
Pb2 O4 2.623(10) .
Pb1 O3 2.414(7) 2_656
Pb1 O1 2.427(10) .
Pb1 O2 2.451(8) .
Pb1 O4 2.601(11) 1_655
Pb1 O9 2.641(5) .
Pb1 O5 2.861(9) .
C18 C19 1.066(18) .
C18 C16 1.47(2) .
C8 C9 1.212(19) .
C8 C4 1.48(2) .
O1 C1 1.285(15) .
O4 C10 1.251(12) .
O4 Pb1 2.601(11) 1_455
O8 C11 1.251(19) .
O2 C1 1.262(17) .
O7 C11 1.259(15) .
O5 C20 1.280(14) .
O5 Pb2 2.384(10) 1_655
C14 C15 1.365(15) .
C14 C13 1.381(18) .
C14 C20 1.500(16) .
C2 C3 1.385(15) .
C2 C7 1.406(18) .
C2 C1 1.506(19) .
C15 C16 1.423(18) .
C15 H15 0.9500 .
C12 C13 1.368(19) .
C12 C17 1.391(16) .
C12 C11 1.49(2) .
C5 C6 1.396(14) .
C5 C4 1.399(18) .
C5 H5 0.9500 .
C17 C16 1.45(2) .
C17 H17 0.9500 .
C13 H13 0.9500 .
O6 C20 1.291(15) .
O6 Pb2 2.483(7) 2_657
C3 C4 1.38(2) .
C3 H3 0.9500 .
O3 C10 1.268(10) .
O3 Pb1 2.414(7) 2_656
C7 C6 1.369(15) .
C7 H7 0.9500 .
C9 H9 0.9500 .
C19 H19 0.9500 .
C10 C6 1.4947 .
O10 H10 0.961(18) .
O9 C21 1.4981 .
O9 H8 0.954(10) .
C21 C22 1.549(15) .
C21 H21A 0.9900 .
C21 H21B 0.9900 .
C22 H22A 0.9800 .
C22 H22B 0.9800 .
C22 H22C 0.9800 .

loop_
_geom_hbond_atom_site_label_D
_geom_hbond_atom_site_label_H
_geom_hbond_atom_site_label_A
_geom_hbond_distance_DH
_geom_hbond_distance_HA
_geom_hbond_distance_DA
_geom_hbond_angle_DHA
_geom_hbond_site_symmetry_A
O9 H8 O10 0.954(10) 1.821(19) 2.732 159(5) .
O10 H10 O8 0.961(18) 1.807(18) 2.756(11) 169(9) 3_544
